data_2217182
loop_
_publ_author_name
'Dao-Xin Wu'
'Zheng-Wang Chen'
'Ye-Guo Ren'
'Ming-Zhi Huang'

_publ_section_title
;
 3-<i>tert</i>-Butyl-4-oxo-3,4-dihydrophthalazin-1-yl
 3,5-dimethylbenzoate
;
_journal_coeditor_code LN2004
_journal_issue 1
_journal_name_full 'Acta Crystallographica Section E'
_journal_page_first o8
_journal_page_last o8
_journal_paper_doi 10.1107/S1600536807061089
_journal_volume 64
_journal_year 2008
_chemical_formula_iupac 'C21 H22 N2 O3'
_chemical_formula_moiety 'C21 H22 N2 O3'
_chemical_formula_sum 'C21 H22 N2 O3'
_chemical_formula_weight 350.41
_chemical_name_systematic
;
3-tert-Butyl-4-oxo-3,4-dihydrophthalazin-1-yl 3,5-dimethylbenzoate
;
_space_group_IT_number 14
_symmetry_cell_setting monoclinic
_symmetry_space_group_name_Hall '-P 2yn'
_symmetry_space_group_name_H-M 'P 1 21/n 1'
_atom_sites_solution_hydrogens geom
_atom_sites_solution_primary direct
_atom_sites_solution_secondary difmap
_audit_creation_method SHELXL-97
_cell_angle_alpha 90.00
_cell_angle_beta 92.634(2)
_cell_angle_gamma 90.00
_cell_formula_units_Z 4
_cell_length_a 8.7974(2)
_cell_length_b 18.7622(4)
_cell_length_c 11.7405(3)
_cell_measurement_reflns_used 4673
_cell_measurement_temperature 296(2)
_cell_measurement_theta_max 26.80
_cell_measurement_theta_min 2.56
_cell_volume 1935.82(8)
_computing_cell_refinement 'SAINT (Bruker, 2000)'
_computing_data_collection 'SMART (Bruker, 2000)'
_computing_data_reduction 'SAINT (Bruker, 2000)'
_computing_molecular_graphics 'SHELXTL (Bruker, 1997)'
_computing_publication_material 'SHELXTL (Bruker, 1997)'
_computing_structure_refinement 'SHELXL97 (Sheldrick, 1997)'
_computing_structure_solution 'SHELXS97 (Sheldrick, 1997)'
_diffrn_ambient_temperature 296(2)
_diffrn_measured_fraction_theta_full 0.999
_diffrn_measured_fraction_theta_max 0.999
_diffrn_measurement_device_type 'Bruker SMART CCD area-detector'
_diffrn_measurement_method 'phi and omega scans'
_diffrn_radiation_monochromator graphite
_diffrn_radiation_source 'fine-focus sealed tube'
_diffrn_radiation_type MoK\a
_diffrn_radiation_wavelength 0.71073
_diffrn_reflns_av_R_equivalents 0.0244
_diffrn_reflns_av_sigmaI/netI 0.0213
_diffrn_reflns_limit_h_max 10
_diffrn_reflns_limit_h_min -8
_diffrn_reflns_limit_k_max 23
_diffrn_reflns_limit_k_min -23
_diffrn_reflns_limit_l_max 14
_diffrn_reflns_limit_l_min -14
_diffrn_reflns_number 14969
_diffrn_reflns_theta_full 26.01
_diffrn_reflns_theta_max 26.01
_diffrn_reflns_theta_min 2.17
_diffrn_standards_decay_% 0
_diffrn_standards_number 0
_exptl_absorpt_coefficient_mu 0.081
_exptl_absorpt_correction_type none
_exptl_crystal_colour colourless
_exptl_crystal_density_diffrn 1.202
_exptl_crystal_description block
_exptl_crystal_F_000 744
_exptl_crystal_size_max 0.54
_exptl_crystal_size_mid 0.52
_exptl_crystal_size_min 0.48
_refine_diff_density_max 0.232
_refine_diff_density_min -0.211
_refine_ls_extinction_coef 0.020(2)
_refine_ls_extinction_expression Fc^*^=kFc[1+0.001xFc^2^\l^3^/sin(2\q)]^-1/4^
_refine_ls_extinction_method SHELXL97
_refine_ls_goodness_of_fit_ref 1.059
_refine_ls_hydrogen_treatment constr
_refine_ls_matrix_type full
_refine_ls_number_parameters 241
_refine_ls_number_reflns 3804
_refine_ls_number_restraints 0
_refine_ls_restrained_S_all 1.059
_refine_ls_R_factor_all 0.0595
_refine_ls_R_factor_gt 0.0430
_refine_ls_shift/su_max 0.000
_refine_ls_shift/su_mean 0.000
_refine_ls_structure_factor_coef Fsqd
_refine_ls_weighting_details 'calc w=1/[\s^2^(Fo^2^)+(0.0654P)^2^+0.3695P] where P=(Fo^2^+2Fc^2^)/3'
_refine_ls_weighting_scheme calc
_refine_ls_wR_factor_gt 0.1207
_refine_ls_wR_factor_ref 0.1366
_reflns_number_gt 2879
_reflns_number_total 3804
_reflns_threshold_expression 'I > 2\s(I)'
_cod_data_source_file ln2004.cif
_cod_data_source_block I
_cod_depositor_comments
;
The following automatic conversions were performed:
'_symmetry_cell_setting' value 'Monoclinic' changed to 'monoclinic'
according to '/home/saulius/struct/CIF-dictionaries/cif_core.dic'
dictionary named 'cif_core.dic' version 2.4.1 from 2010-06-29.

Automatic conversion script
Id: cif_fix_enum 1527 2010-12-29 10:47:43Z saulius 

The following automatic conversions were performed:

'_symmetry_cell_setting' value 'Monoclinic' changed to 'monoclinic'
according to /home/saulius/struct/CIF-dictionaries/cif_core.dic
dictionary named 'cif_core.dic' version 2.4.1 from 2010-06-29.

Automatic conversion script
Id: cif_fix_values 1715 2011-07-08 13:25:40Z adriana 
;
_cod_original_sg_symbol_H-M 'P 21/n'
_cod_database_code 2217182
_cod_database_fobs_code 2217182

loop_
_symmetry_equiv_pos_as_xyz
'x, y, z'
'-x+1/2, y+1/2, -z+1/2'
'-x, -y, -z'
'x-1/2, -y-1/2, z-1/2'

loop_
_atom_site_type_symbol
_atom_site_label
_atom_site_fract_x
_atom_site_fract_y
_atom_site_fract_z
_atom_site_U_iso_or_equiv
_atom_site_adp_type
_atom_site_calc_flag
_atom_site_refinement_flags
_atom_site_occupancy
C C1 -0.1890(3) -0.01591(13) 0.3028(2) 0.0934(7) Uani d . 1
H H1A -0.2610 -0.0137 0.2389 0.140 Uiso calc R 1
H H1B -0.2406 -0.0080 0.3720 0.140 Uiso calc R 1
H H1C -0.1417 -0.0620 0.3055 0.140 Uiso calc R 1
C C2 -0.06900(19) 0.04061(9) 0.29032(15) 0.0586(4) Uani d . 1
C C3 -0.0157(2) 0.08071(10) 0.38294(14) 0.0628(5) Uani d . 1
H H3 -0.0547 0.0720 0.4539 0.075 Uiso calc R 1
C C4 0.0936(2) 0.13334(9) 0.37380(13) 0.0563(4) Uani d . 1
C C5 0.1455(3) 0.17747(12) 0.47572(16) 0.0809(6) Uani d . 1
H H5A 0.0757 0.1714 0.5354 0.121 Uiso calc R 1
H H5B 0.1487 0.2268 0.4543 0.121 Uiso calc R 1
H H5C 0.2452 0.1623 0.5022 0.121 Uiso calc R 1
C C6 0.15174(18) 0.14558(8) 0.26761(13) 0.0484(4) Uani d . 1
H H6 0.2263 0.1801 0.2594 0.058 Uiso calc R 1
C C7 0.09907(16) 0.10652(8) 0.17396(12) 0.0438(3) Uani d . 1
C C8 -0.01108(17) 0.05444(9) 0.18535(14) 0.0509(4) Uani d . 1
H H8 -0.0461 0.0287 0.1218 0.061 Uiso calc R 1
C C9 0.15521(17) 0.11830(8) 0.05858(13) 0.0463(4) Uani d . 1
C C10 0.33337(17) 0.17600(8) -0.04896(12) 0.0468(4) Uani d . 1
C C11 0.26329(16) 0.22905(8) -0.12040(12) 0.0463(4) Uani d . 1
C C12 0.14226(19) 0.27236(10) -0.09065(14) 0.0578(4) Uani d . 1
H H12 0.1017 0.2681 -0.0192 0.069 Uiso calc R 1
C C13 0.0840(2) 0.32105(11) -0.16753(17) 0.0676(5) Uani d . 1
H H13 0.0035 0.3500 -0.1478 0.081 Uiso calc R 1
C C14 0.1433(2) 0.32802(10) -0.27457(17) 0.0662(5) Uani d . 1
H H14 0.1015 0.3610 -0.3262 0.079 Uiso calc R 1
C C15 0.26313(19) 0.28648(9) -0.30426(14) 0.0561(4) Uani d . 1
H H15 0.3034 0.2916 -0.3757 0.067 Uiso calc R 1
C C16 0.32475(16) 0.23645(8) -0.22752(12) 0.0465(4) Uani d . 1
C C17 0.45363(18) 0.19228(9) -0.25804(13) 0.0536(4) Uani d . 1
C C18 0.65359(19) 0.10239(10) -0.19097(16) 0.0624(5) Uani d . 1
C C19 0.6200(3) 0.04906(15) -0.2852(2) 0.1083(9) Uani d . 1
H H19A 0.7114 0.0237 -0.3011 0.163 Uiso calc R 1
H H19B 0.5830 0.0736 -0.3526 0.163 Uiso calc R 1
H H19C 0.5443 0.0160 -0.2618 0.163 Uiso calc R 1
C C20 0.7848(2) 0.15067(13) -0.2199(3) 0.0987(8) Uani d . 1
H H20A 0.8019 0.1851 -0.1602 0.148 Uiso calc R 1
H H20B 0.7603 0.1749 -0.2904 0.148 Uiso calc R 1
H H20C 0.8750 0.1226 -0.2275 0.148 Uiso calc R 1
C C21 0.6985(3) 0.06425(15) -0.0799(2) 0.1006(8) Uani d . 1
H H21A 0.7924 0.0391 -0.0883 0.151 Uiso calc R 1
H H21B 0.6202 0.0310 -0.0619 0.151 Uiso calc R 1
H H21C 0.7112 0.0986 -0.0196 0.151 Uiso calc R 1
N N1 0.44872(15) 0.13807(7) -0.07117(11) 0.0521(3) Uani d . 1
N N2 0.51350(15) 0.14770(7) -0.17419(11) 0.0531(4) Uani d . 1
O O1 0.10477(15) 0.09179(7) -0.02755(9) 0.0687(4) Uani d . 1
O O2 0.27700(12) 0.16353(6) 0.05844(8) 0.0525(3) Uani d . 1
O O3 0.50744(16) 0.19522(9) -0.35226(10) 0.0811(4) Uani d . 1

loop_
_atom_site_aniso_label
_atom_site_aniso_U_11
_atom_site_aniso_U_22
_atom_site_aniso_U_33
_atom_site_aniso_U_12
_atom_site_aniso_U_13
_atom_site_aniso_U_23
C1 0.0836(15) 0.1065(17) 0.0913(15) -0.0374(13) 0.0168(12) 0.0187(13)
C2 0.0530(9) 0.0635(10) 0.0599(10) -0.0050(8) 0.0100(8) 0.0118(8)
C3 0.0667(11) 0.0748(12) 0.0481(9) 0.0025(9) 0.0174(8) 0.0133(9)
C4 0.0660(11) 0.0594(10) 0.0438(8) 0.0052(8) 0.0057(7) 0.0035(7)
C5 0.1118(17) 0.0858(14) 0.0454(10) -0.0070(12) 0.0064(10) -0.0040(9)
C6 0.0504(9) 0.0490(8) 0.0461(8) -0.0003(7) 0.0052(6) 0.0036(7)
C7 0.0421(8) 0.0469(8) 0.0428(7) 0.0039(6) 0.0067(6) 0.0030(6)
C8 0.0482(9) 0.0533(9) 0.0516(9) -0.0023(7) 0.0051(7) 0.0016(7)
C9 0.0461(8) 0.0484(8) 0.0448(8) -0.0023(6) 0.0054(6) -0.0002(7)
C10 0.0441(8) 0.0591(9) 0.0379(7) -0.0071(7) 0.0091(6) -0.0019(7)
C11 0.0410(8) 0.0560(9) 0.0423(8) -0.0064(6) 0.0072(6) -0.0055(7)
C12 0.0516(9) 0.0696(11) 0.0533(9) 0.0013(8) 0.0153(7) -0.0044(8)
C13 0.0540(10) 0.0737(12) 0.0757(12) 0.0110(9) 0.0101(9) -0.0027(10)
C14 0.0611(11) 0.0718(11) 0.0650(11) 0.0046(9) -0.0037(9) 0.0100(9)
C15 0.0551(10) 0.0677(10) 0.0459(8) -0.0044(8) 0.0046(7) 0.0018(8)
C16 0.0420(8) 0.0576(9) 0.0401(7) -0.0058(7) 0.0060(6) -0.0031(7)
C17 0.0480(9) 0.0685(10) 0.0452(8) -0.0028(8) 0.0126(7) -0.0021(8)
C18 0.0509(10) 0.0663(11) 0.0710(11) 0.0090(8) 0.0148(8) -0.0055(9)
C19 0.0810(16) 0.1075(18) 0.136(2) 0.0210(14) 0.0026(15) -0.0579(17)
C20 0.0515(12) 0.0989(17) 0.148(2) 0.0077(11) 0.0250(13) 0.0081(16)
C21 0.0916(17) 0.1129(19) 0.0984(17) 0.0488(15) 0.0183(13) 0.0172(14)
N1 0.0488(8) 0.0610(8) 0.0472(7) -0.0021(6) 0.0103(6) 0.0013(6)
N2 0.0481(8) 0.0622(8) 0.0501(7) 0.0044(6) 0.0150(6) 0.0003(6)
O1 0.0797(9) 0.0804(9) 0.0463(6) -0.0271(7) 0.0065(6) -0.0067(6)
O2 0.0512(6) 0.0686(7) 0.0383(5) -0.0120(5) 0.0102(4) -0.0012(5)
O3 0.0777(9) 0.1161(11) 0.0520(7) 0.0211(8) 0.0310(6) 0.0112(7)

loop_
_atom_type_symbol
_atom_type_description
_atom_type_scat_dispersion_real
_atom_type_scat_dispersion_imag
_atom_type_scat_source
C C 0.0033 0.0016 'International Tables Vol C Tables 4.2.6.8 and 6.1.1.4'
H H 0.0000 0.0000 'International Tables Vol C Tables 4.2.6.8 and 6.1.1.4'
N N 0.0061 0.0033 'International Tables Vol C Tables 4.2.6.8 and 6.1.1.4'
O O 0.0106 0.0060 'International Tables Vol C Tables 4.2.6.8 and 6.1.1.4'

loop_
_geom_angle_atom_site_label_1
_geom_angle_atom_site_label_2
_geom_angle_atom_site_label_3
_geom_angle
C2 C1 H1A 109.5
C2 C1 H1B 109.5
H1A C1 H1B 109.5
C2 C1 H1C 109.5
H1A C1 H1C 109.5
H1B C1 H1C 109.5
C8 C2 C3 118.23(15)
C8 C2 C1 120.53(17)
C3 C2 C1 121.24(16)
C2 C3 C4 122.48(15)
C2 C3 H3 118.8
C4 C3 H3 118.8
C3 C4 C6 118.23(15)
C3 C4 C5 121.03(16)
C6 C4 C5 120.73(16)
C4 C5 H5A 109.5
C4 C5 H5B 109.5
H5A C5 H5B 109.5
C4 C5 H5C 109.5
H5A C5 H5C 109.5
H5B C5 H5C 109.5
C7 C6 C4 120.15(15)
C7 C6 H6 119.9
C4 C6 H6 119.9
C6 C7 C8 120.43(14)
C6 C7 C9 122.33(13)
C8 C7 C9 117.24(13)
C2 C8 C7 120.47(15)
C2 C8 H8 119.8
C7 C8 H8 119.8
O1 C9 O2 121.23(13)
O1 C9 C7 125.91(14)
O2 C9 C7 112.86(12)
N1 C10 O2 114.20(14)
N1 C10 C11 126.62(13)
O2 C10 C11 119.16(13)
C16 C11 C12 119.86(15)
C16 C11 C10 115.11(13)
C12 C11 C10 125.03(14)
C13 C12 C11 119.38(15)
C13 C12 H12 120.3
C11 C12 H12 120.3
C12 C13 C14 121.03(17)
C12 C13 H13 119.5
C14 C13 H13 119.5
C15 C14 C13 120.16(17)
C15 C14 H14 119.9
C13 C14 H14 119.9
C14 C15 C16 120.01(15)
C14 C15 H15 120.0
C16 C15 H15 120.0
C15 C16 C11 119.56(14)
C15 C16 C17 120.42(14)
C11 C16 C17 120.02(14)
O3 C17 N2 121.47(15)
O3 C17 C16 122.15(16)
N2 C17 C16 116.37(13)
C19 C18 N2 109.48(15)
C19 C18 C20 110.88(19)
N2 C18 C20 108.96(15)
C19 C18 C21 110.5(2)
N2 C18 C21 109.42(14)
C20 C18 C21 107.58(19)
C18 C19 H19A 109.5
C18 C19 H19B 109.5
H19A C19 H19B 109.5
C18 C19 H19C 109.5
H19A C19 H19C 109.5
H19B C19 H19C 109.5
C18 C20 H20A 109.5
C18 C20 H20B 109.5
H20A C20 H20B 109.5
C18 C20 H20C 109.5
H20A C20 H20C 109.5
H20B C20 H20C 109.5
C18 C21 H21A 109.5
C18 C21 H21B 109.5
H21A C21 H21B 109.5
C18 C21 H21C 109.5
H21A C21 H21C 109.5
H21B C21 H21C 109.5
C10 N1 N2 118.22(13)
N1 N2 C17 123.30(13)
N1 N2 C18 114.41(13)
C17 N2 C18 122.24(13)
C9 O2 C10 114.60(11)

loop_
_geom_bond_atom_site_label_1
_geom_bond_atom_site_label_2
_geom_bond_distance
C1 C2 1.508(3)
C1 H1A 0.9600
C1 H1B 0.9600
C1 H1C 0.9600
C2 C8 1.380(2)
C2 C3 1.386(3)
C3 C4 1.386(2)
C3 H3 0.9300
C4 C6 1.388(2)
C4 C5 1.509(3)
C5 H5A 0.9600
C5 H5B 0.9600
C5 H5C 0.9600
C6 C7 1.383(2)
C6 H6 0.9300
C7 C8 1.387(2)
C7 C9 1.4796(19)
C8 H8 0.9300
C9 O1 1.1939(18)
C9 O2 1.3668(18)
C10 N1 1.276(2)
C10 O2 1.3958(17)
C10 C11 1.424(2)
C11 C16 1.3985(19)
C11 C12 1.397(2)
C12 C13 1.367(3)
C12 H12 0.9300
C13 C14 1.389(3)
C13 H13 0.9300
C14 C15 1.369(2)
C14 H14 0.9300
C15 C16 1.393(2)
C15 H15 0.9300
C16 C17 1.462(2)
C17 O3 1.2243(18)
C17 N2 1.378(2)
C18 C19 1.511(3)
C18 N2 1.517(2)
C18 C20 1.518(3)
C18 C21 1.523(3)
C19 H19A 0.9600
C19 H19B 0.9600
C19 H19C 0.9600
C20 H20A 0.9600
C20 H20B 0.9600
C20 H20C 0.9600
C21 H21A 0.9600
C21 H21B 0.9600
C21 H21C 0.9600
N1 N2 1.3725(17)

loop_
_geom_hbond_atom_site_label_D
_geom_hbond_atom_site_label_H
_geom_hbond_atom_site_label_A
_geom_hbond_site_symmetry_A
_geom_hbond_distance_DH
_geom_hbond_distance_HA
_geom_hbond_distance_DA
_geom_hbond_angle_DHA
_geom_hbond_publ_flag
C8 H8 O1 3_555 0.93 2.56 3.391(2) 149 yes
C12 H12 O3 4_566 0.93 2.27 3.149(2) 157 yes

loop_
_geom_torsion_atom_site_label_1
_geom_torsion_atom_site_label_2
_geom_torsion_atom_site_label_3
_geom_torsion_atom_site_label_4
_geom_torsion
C8 C2 C3 C4 -0.5(3)
C1 C2 C3 C4 -179.50(18)
C2 C3 C4 C6 -0.4(3)
C2 C3 C4 C5 178.11(18)
C3 C4 C6 C7 0.9(2)
C5 C4 C6 C7 -177.60(16)
C4 C6 C7 C8 -0.6(2)
C4 C6 C7 C9 178.92(14)
C3 C2 C8 C7 0.9(2)
C1 C2 C8 C7 179.90(17)
C6 C7 C8 C2 -0.4(2)
C9 C7 C8 C2 -179.87(14)
C6 C7 C9 O1 -172.15(16)
C8 C7 C9 O1 7.3(2)
C6 C7 C9 O2 8.7(2)
C8 C7 C9 O2 -171.80(13)
N1 C10 C11 C16 3.6(2)
O2 C10 C11 C16 -178.33(13)
N1 C10 C11 C12 -176.22(16)
O2 C10 C11 C12 1.9(2)
C16 C11 C12 C13 0.8(2)
C10 C11 C12 C13 -179.44(16)
C11 C12 C13 C14 0.0(3)
C12 C13 C14 C15 -0.8(3)
C13 C14 C15 C16 0.8(3)
C14 C15 C16 C11 0.1(2)
C14 C15 C16 C17 -179.44(16)
C12 C11 C16 C15 -0.8(2)
C10 C11 C16 C15 179.37(14)
C12 C11 C16 C17 178.66(14)
C10 C11 C16 C17 -1.1(2)
C15 C16 C17 O3 -3.2(3)
C11 C16 C17 O3 177.35(16)
C15 C16 C17 N2 175.80(14)
C11 C16 C17 N2 -3.7(2)
O2 C10 N1 N2 -178.84(12)
C11 C10 N1 N2 -0.7(2)
C10 N1 N2 C17 -5.0(2)
C10 N1 N2 C18 177.70(14)
O3 C17 N2 N1 -174.04(16)
C16 C17 N2 N1 7.0(2)
O3 C17 N2 C18 3.0(3)
C16 C17 N2 C18 -175.93(14)
C19 C18 N2 N1 113.71(19)
C20 C18 N2 N1 -124.88(18)
C21 C18 N2 N1 -7.5(2)
C19 C18 N2 C17 -63.6(2)
C20 C18 N2 C17 57.8(2)
C21 C18 N2 C17 175.19(18)
O1 C9 O2 C10 0.8(2)
C7 C9 O2 C10 179.99(12)
N1 C10 O2 C9 -97.91(16)
C11 C10 O2 C9 83.76(17)

loop_
_cod_related_entry_id
_cod_related_entry_database
_cod_related_entry_code
1 ChemSpider 21119563
